data_4111017
loop_
_publ_author_name
'F. Albert Cotton'
'Igor O. Koshevoy'
'Pascual Lahuerta'
'Carlos A. Murillo'
'Mercedes Sana\'u'
'M. Angeles Ubeda'
'Qinliang Zhao'

_publ_section_title
;
 High Yield Syntheses of Stable, Singly Bonded Pd26+ Compounds
;
_journal_name_full 'Journal of the American Chemical Society'
_journal_page_first 13674
_journal_page_last 13675
_journal_paper_doi 10.1021/ja0656595
_journal_volume 128
_journal_year 2006
_chemical_formula_moiety 'C46 H46 Cl2 O4 P2 Pd2'
_chemical_formula_sum 'C46 H46 Cl2 O4 P2 Pd2'
_chemical_formula_weight 1008.47
_chemical_name_common cis-Pd2(C6H4PPh2)(O2CCMe3)2Cl2
_chemical_name_systematic
; 
 ? 
;
_space_group_IT_number 60
_symmetry_cell_setting orthorhombic
_symmetry_space_group_name_Hall '-P 2ac 2b'
_symmetry_space_group_name_H-M 'P b n a'
_atom_sites_solution_hydrogens geom
_atom_sites_solution_primary direct
_atom_sites_solution_secondary difmap
_audit_creation_method SHELXL-97
_cell_angle_alpha 90.00
_cell_angle_beta 90.00
_cell_angle_gamma 90.00
_cell_formula_units_Z 4
_cell_length_a 11.7110(3)
_cell_length_b 17.1950(4)
_cell_length_c 21.1460(7)
_cell_measurement_reflns_used 3377
_cell_measurement_temperature 293(2)
_cell_measurement_theta_max 26.73
_cell_measurement_theta_min 2.29
_cell_volume 4258.2(2)
_computing_cell_refinement Denzo
_computing_data_collection 'Kappa CCD'
_computing_data_reduction DENZO/SCALEPACK
_computing_molecular_graphics XP
_computing_publication_material CIFTAB
_computing_structure_refinement 'SHELXL-97 (Sheldrick, 1997)'
_computing_structure_solution 'SHELXS-97 (Sheldrick, 1990)'
_diffrn_ambient_temperature 293(2)
_diffrn_measured_fraction_theta_full 1.000
_diffrn_measured_fraction_theta_max 1.000
_diffrn_measurement_device_type 'CCD area detector'
_diffrn_measurement_method 'phi and omega scans'
_diffrn_radiation_monochromator graphite
_diffrn_radiation_source 'fine-focus sealed tube'
_diffrn_radiation_type MoK\a
_diffrn_radiation_wavelength 0.71073
_diffrn_reflns_av_R_equivalents 0.1990
_diffrn_reflns_av_sigmaI/netI 0.0792
_diffrn_reflns_limit_h_max 13
_diffrn_reflns_limit_h_min -13
_diffrn_reflns_limit_k_max 19
_diffrn_reflns_limit_k_min -19
_diffrn_reflns_limit_l_max 24
_diffrn_reflns_limit_l_min -24
_diffrn_reflns_number 36881
_diffrn_reflns_theta_full 24.09
_diffrn_reflns_theta_max 24.09
_diffrn_reflns_theta_min 1.93
_exptl_absorpt_coefficient_mu 1.088
_exptl_absorpt_correction_T_max 0.9180
_exptl_absorpt_correction_T_min 0.8282
_exptl_absorpt_correction_type none
_exptl_absorpt_process_details SADABS
_exptl_crystal_colour red
_exptl_crystal_density_diffrn 1.573
_exptl_crystal_description plate
_exptl_crystal_F_000 2040
_exptl_crystal_size_max 0.18
_exptl_crystal_size_mid 0.18
_exptl_crystal_size_min 0.08
_refine_diff_density_max 0.590
_refine_diff_density_min -0.762
_refine_diff_density_rms 0.193
_refine_ls_extinction_coef 0.00053(14)
_refine_ls_extinction_expression Fc^*^=kFc[1+0.001xFc^2^\l^3^/sin(2\q)]^-1/4^
_refine_ls_extinction_method SHELXL
_refine_ls_goodness_of_fit_ref 1.084
_refine_ls_hydrogen_treatment constr
_refine_ls_matrix_type full
_refine_ls_number_parameters 257
_refine_ls_number_reflns 3380
_refine_ls_number_restraints 0
_refine_ls_restrained_S_all 1.084
_refine_ls_R_factor_all 0.1017
_refine_ls_R_factor_gt 0.0440
_refine_ls_shift/su_max 0.001
_refine_ls_shift/su_mean 0.000
_refine_ls_structure_factor_coef Fsqd
_refine_ls_weighting_details 'calc w=1/[\s^2^(Fo^2^)+(0.0389P)^2^+5.3709P] where P=(Fo^2^+2Fc^2^)/3'
_refine_ls_weighting_scheme calc
_refine_ls_wR_factor_gt 0.0850
_refine_ls_wR_factor_ref 0.1078
_reflns_number_gt 2057
_reflns_number_total 3380
_reflns_threshold_expression >2sigma(I)
_cod_data_source_file ja0656595si20060814_035636_2.cif
_cod_data_source_block xl2
_cod_database_code 4111017

loop_
_symmetry_equiv_pos_as_xyz
'x, y, z'
'-x+1/2, -y, z+1/2'
'x, -y+1/2, -z'
'-x+1/2, y+1/2, -z+1/2'
'-x, -y, -z'
'x-1/2, y, -z-1/2'
'-x, y-1/2, z'
'x-1/2, -y-1/2, z-1/2'

loop_
_atom_site_label
_atom_site_type_symbol
_atom_site_fract_x
_atom_site_fract_y
_atom_site_fract_z
_atom_site_U_iso_or_equiv
_atom_site_adp_type
_atom_site_occupancy
_atom_site_symmetry_multiplicity
_atom_site_calc_flag
_atom_site_refinement_flags
Pd1 Pd 0.35480(4) 0.20018(3) 0.54383(2) 0.03412(18) Uani 1 1 d .
Cl1 Cl 0.31365(17) 0.11363(10) 0.63153(9) 0.0556(5) Uani 1 1 d .
P1 P 0.47667(16) 0.22208(10) 0.40239(8) 0.0390(5) Uani 1 1 d .
O1 O 0.2035(4) 0.2606(3) 0.5712(2) 0.0468(13) Uani 1 1 d .
C1 C 0.1832(6) 0.3279(4) 0.5519(4) 0.0459(19) Uani 1 1 d .
O2 O 0.2479(4) 0.3667(2) 0.5147(2) 0.0433(12) Uani 1 1 d .
C2 C 0.0729(7) 0.3680(4) 0.5733(5) 0.064(2) Uani 1 1 d .
C3 C 0.0978(8) 0.4466(5) 0.6003(5) 0.094(3) Uani 1 1 d .
H3A H 0.1436 0.4411 0.6376 0.140 Uiso 1 1 calc R
H3B H 0.0274 0.4721 0.6108 0.140 Uiso 1 1 calc R
H3C H 0.1384 0.4772 0.5696 0.140 Uiso 1 1 calc R
C4 C 0.0006(9) 0.3760(7) 0.5142(6) 0.131(5) Uani 1 1 d .
H4A H -0.0690 0.4027 0.5243 0.197 Uiso 1 1 calc R
H4B H -0.0169 0.3253 0.4979 0.197 Uiso 1 1 calc R
H4C H 0.0420 0.4051 0.4829 0.197 Uiso 1 1 calc R
C5 C 0.0115(9) 0.3198(5) 0.6225(6) 0.124(5) Uani 1 1 d .
H5A H 0.0556 0.3189 0.6608 0.187 Uiso 1 1 calc R
H5B H 0.0020 0.2677 0.6071 0.187 Uiso 1 1 calc R
H5C H -0.0620 0.3422 0.6309 0.187 Uiso 1 1 calc R
C11 C 0.5460(6) 0.1554(3) 0.4556(3) 0.0384(16) Uani 1 1 d .
C12 C 0.4950(6) 0.1411(3) 0.5144(3) 0.0334(16) Uani 1 1 d .
C13 C 0.5400(6) 0.0825(3) 0.5522(3) 0.0412(17) Uani 1 1 d .
H13 H 0.5083 0.0727 0.5917 0.049 Uiso 1 1 calc R
C14 C 0.6315(6) 0.0386(4) 0.5315(3) 0.0458(18) Uani 1 1 d .
H14 H 0.6581 -0.0021 0.5564 0.055 Uiso 1 1 calc R
C15 C 0.6837(6) 0.0541(4) 0.4750(4) 0.048(2) Uani 1 1 d .
H15 H 0.7465 0.0247 0.4625 0.058 Uiso 1 1 calc R
C16 C 0.6436(7) 0.1131(4) 0.4362(3) 0.0500(19) Uani 1 1 d .
H16 H 0.6801 0.1247 0.3982 0.060 Uiso 1 1 calc R
C21 C 0.4061(7) 0.1620(4) 0.3434(3) 0.0464(19) Uani 1 1 d .
C22 C 0.4437(7) 0.0864(4) 0.3307(3) 0.055(2) Uani 1 1 d .
H22 H 0.5005 0.0650 0.3560 0.066 Uiso 1 1 calc R
C23 C 0.4000(9) 0.0432(4) 0.2825(4) 0.075(3) Uani 1 1 d .
H23 H 0.4291 -0.0060 0.2738 0.090 Uiso 1 1 calc R
C24 C 0.3122(8) 0.0733(5) 0.2468(4) 0.074(3) Uani 1 1 d .
H24 H 0.2797 0.0433 0.2149 0.089 Uiso 1 1 calc R
C25 C 0.2731(8) 0.1455(5) 0.2576(4) 0.074(3) Uani 1 1 d .
H25 H 0.2145 0.1657 0.2328 0.089 Uiso 1 1 calc R
C26 C 0.3200(7) 0.1902(4) 0.3059(4) 0.061(2) Uani 1 1 d .
H26 H 0.2923 0.2401 0.3129 0.073 Uiso 1 1 calc R
C31 C 0.5878(7) 0.2729(4) 0.3599(3) 0.0460(18) Uani 1 1 d .
C32 C 0.6914(7) 0.2904(4) 0.3882(4) 0.055(2) Uani 1 1 d .
H32 H 0.7056 0.2739 0.4293 0.066 Uiso 1 1 calc R
C33 C 0.7740(8) 0.3322(4) 0.3557(4) 0.063(2) Uani 1 1 d .
H33 H 0.8428 0.3443 0.3754 0.076 Uiso 1 1 calc R
C34 C 0.7548(10) 0.3555(5) 0.2955(5) 0.078(3) Uani 1 1 d .
H34 H 0.8107 0.3832 0.2739 0.093 Uiso 1 1 calc R
C35 C 0.6540(9) 0.3386(4) 0.2662(4) 0.069(3) Uani 1 1 d .
H35 H 0.6423 0.3543 0.2246 0.083 Uiso 1 1 calc R
C36 C 0.5688(7) 0.2986(4) 0.2978(3) 0.055(2) Uani 1 1 d .
H36 H 0.4994 0.2887 0.2779 0.066 Uiso 1 1 calc R

loop_
_atom_site_aniso_label
_atom_site_aniso_U_11
_atom_site_aniso_U_22
_atom_site_aniso_U_33
_atom_site_aniso_U_23
_atom_site_aniso_U_13
_atom_site_aniso_U_12
Pd1 0.0359(3) 0.0325(3) 0.0340(3) -0.0003(2) 0.0012(3) -0.0008(3)
Cl1 0.0726(14) 0.0469(10) 0.0474(11) 0.0048(9) 0.0159(10) -0.0029(9)
P1 0.0459(12) 0.0390(10) 0.0320(10) -0.0010(8) -0.0009(9) 0.0031(8)
O1 0.048(3) 0.035(3) 0.058(3) 0.000(2) 0.015(3) 0.001(2)
C1 0.034(4) 0.046(4) 0.057(5) -0.011(4) 0.007(4) -0.001(3)
O2 0.040(3) 0.036(2) 0.054(3) 0.000(2) 0.006(3) 0.000(2)
C2 0.036(5) 0.054(5) 0.104(7) 0.001(5) 0.024(5) 0.015(4)
C3 0.087(7) 0.068(6) 0.126(9) -0.014(6) 0.053(7) 0.018(5)
C4 0.053(7) 0.145(10) 0.195(13) -0.016(10) -0.012(8) 0.040(7)
C5 0.090(8) 0.085(7) 0.199(13) 0.006(8) 0.087(9) 0.017(6)
C11 0.048(5) 0.035(3) 0.033(4) 0.002(3) -0.002(4) 0.001(3)
C12 0.036(4) 0.029(3) 0.035(4) -0.006(3) -0.005(3) -0.002(3)
C13 0.045(5) 0.039(4) 0.039(4) 0.008(3) -0.003(4) -0.005(3)
C14 0.042(4) 0.040(4) 0.055(5) 0.006(3) -0.001(4) 0.010(4)
C15 0.032(4) 0.040(4) 0.073(6) -0.010(4) -0.006(4) 0.009(3)
C16 0.049(5) 0.049(4) 0.051(5) -0.003(3) 0.011(4) 0.010(4)
C21 0.065(5) 0.043(4) 0.032(4) 0.005(3) -0.003(4) -0.006(4)
C22 0.073(6) 0.038(4) 0.054(5) -0.005(4) -0.015(4) 0.002(4)
C23 0.127(9) 0.038(4) 0.060(6) -0.011(4) -0.012(6) -0.003(5)
C24 0.114(8) 0.057(5) 0.051(5) -0.012(5) -0.021(6) -0.016(5)
C25 0.104(8) 0.066(6) 0.053(6) -0.014(5) -0.027(5) 0.002(5)
C26 0.090(7) 0.047(4) 0.047(5) -0.001(4) -0.015(4) 0.001(4)
C31 0.058(5) 0.041(4) 0.039(4) -0.003(3) 0.013(4) 0.004(4)
C32 0.054(5) 0.055(5) 0.058(5) -0.001(4) 0.019(4) -0.006(4)
C33 0.056(6) 0.063(5) 0.070(6) -0.010(5) 0.009(5) 0.004(4)
C34 0.080(8) 0.060(6) 0.093(8) 0.003(5) 0.035(6) -0.004(5)
C35 0.100(8) 0.061(5) 0.047(5) 0.008(4) 0.040(6) 0.010(6)
C36 0.071(6) 0.052(4) 0.043(4) 0.007(4) 0.017(4) 0.006(5)

loop_
_atom_type_symbol
_atom_type_description
_atom_type_scat_dispersion_real
_atom_type_scat_dispersion_imag
_atom_type_scat_source
C C 0.0033 0.0016 'International Tables Vol C Tables 4.2.6.8 and 6.1.1.4'
H H 0.0000 0.0000 'International Tables Vol C Tables 4.2.6.8 and 6.1.1.4'
O O 0.0106 0.0060 'International Tables Vol C Tables 4.2.6.8 and 6.1.1.4'
Cl Cl 0.1484 0.1585 'International Tables Vol C Tables 4.2.6.8 and 6.1.1.4'
P P 0.1023 0.0942 'International Tables Vol C Tables 4.2.6.8 and 6.1.1.4'
Pd Pd -0.9988 1.0072 'International Tables Vol C Tables 4.2.6.8 and 6.1.1.4'

loop_
_geom_angle_atom_site_label_1
_geom_angle_atom_site_label_2
_geom_angle_atom_site_label_3
_geom_angle
_geom_angle_site_symmetry_1
_geom_angle_site_symmetry_3
C12 Pd1 O2 91.5(2) . 3_556
C12 Pd1 O1 177.5(2) . .
O2 Pd1 O1 86.10(18) 3_556 .
C12 Pd1 P1 86.54(18) . 3_556
O2 Pd1 P1 174.10(13) 3_556 3_556
O1 Pd1 P1 95.72(14) . 3_556
C12 Pd1 Cl1 95.07(19) . .
O2 Pd1 Cl1 89.79(13) 3_556 .
O1 Pd1 Cl1 85.76(13) . .
P1 Pd1 Cl1 95.94(7) 3_556 .
C12 Pd1 Pd1 96.56(18) . 3_556
O2 Pd1 Pd1 86.50(12) 3_556 3_556
O1 Pd1 Pd1 82.47(13) . 3_556
P1 Pd1 Pd1 88.17(5) 3_556 3_556
Cl1 Pd1 Pd1 167.87(5) . 3_556
C11 P1 C31 107.1(3) . .
C11 P1 C21 105.8(3) . .
C31 P1 C21 105.1(3) . .
C11 P1 Pd1 110.3(2) . 3_556
C31 P1 Pd1 114.8(2) . 3_556
C21 P1 Pd1 113.2(3) . 3_556
C1 O1 Pd1 121.3(4) . .
O1 C1 O2 124.8(6) . .
O1 C1 C2 118.7(7) . .
O2 C1 C2 116.5(6) . .
C1 O2 Pd1 115.4(4) . 3_556
C3 C2 C5 109.0(8) . .
C3 C2 C4 110.0(8) . .
C5 C2 C4 110.6(9) . .
C3 C2 C1 110.8(7) . .
C5 C2 C1 110.9(7) . .
C4 C2 C1 105.5(7) . .
C2 C3 H3A 109.5 . .
C2 C3 H3B 109.5 . .
H3A C3 H3B 109.5 . .
C2 C3 H3C 109.5 . .
H3A C3 H3C 109.5 . .
H3B C3 H3C 109.5 . .
C2 C4 H4A 109.5 . .
C2 C4 H4B 109.5 . .
H4A C4 H4B 109.5 . .
C2 C4 H4C 109.5 . .
H4A C4 H4C 109.5 . .
H4B C4 H4C 109.5 . .
C2 C5 H5A 109.5 . .
C2 C5 H5B 109.5 . .
H5A C5 H5B 109.5 . .
C2 C5 H5C 109.5 . .
H5A C5 H5C 109.5 . .
H5B C5 H5C 109.5 . .
C12 C11 C16 120.8(6) . .
C12 C11 P1 118.3(5) . .
C16 C11 P1 120.7(5) . .
C13 C12 C11 118.4(6) . .
C13 C12 Pd1 119.5(5) . .
C11 C12 Pd1 122.0(5) . .
C14 C13 C12 120.5(7) . .
C14 C13 H13 119.8 . .
C12 C13 H13 119.8 . .
C15 C14 C13 121.2(6) . .
C15 C14 H14 119.4 . .
C13 C14 H14 119.4 . .
C14 C15 C16 120.5(7) . .
C14 C15 H15 119.7 . .
C16 C15 H15 119.7 . .
C15 C16 C11 118.5(7) . .
C15 C16 H16 120.7 . .
C11 C16 H16 120.7 . .
C26 C21 C22 116.7(7) . .
C26 C21 P1 122.1(5) . .
C22 C21 P1 121.1(6) . .
C23 C22 C21 122.2(8) . .
C23 C22 H22 118.9 . .
C21 C22 H22 118.9 . .
C22 C23 C24 119.1(7) . .
C22 C23 H23 120.5 . .
C24 C23 H23 120.5 . .
C25 C24 C23 120.6(8) . .
C25 C24 H24 119.7 . .
C23 C24 H24 119.7 . .
C24 C25 C26 120.0(9) . .
C24 C25 H25 120.0 . .
C26 C25 H25 120.0 . .
C21 C26 C25 121.4(7) . .
C21 C26 H26 119.3 . .
C25 C26 H26 119.3 . .
C32 C31 C36 118.4(7) . .
C32 C31 P1 121.3(5) . .
C36 C31 P1 120.2(6) . .
C31 C32 C33 120.6(8) . .
C31 C32 H32 119.7 . .
C33 C32 H32 119.7 . .
C34 C33 C32 120.2(9) . .
C34 C33 H33 119.9 . .
C32 C33 H33 119.9 . .
C33 C34 C35 120.5(9) . .
C33 C34 H34 119.7 . .
C35 C34 H34 119.7 . .
C34 C35 C36 120.8(8) . .
C34 C35 H35 119.6 . .
C36 C35 H35 119.6 . .
C35 C36 C31 119.5(8) . .
C35 C36 H36 120.2 . .
C31 C36 H36 120.2 . .

loop_
_geom_bond_atom_site_label_1
_geom_bond_atom_site_label_2
_geom_bond_distance
_geom_bond_site_symmetry_2
Pd1 C12 2.028(7) .
Pd1 O2 2.103(4) 3_556
Pd1 O1 2.133(4) .
Pd1 P1 2.2621(19) 3_556
Pd1 Cl1 2.4262(18) .
Pd1 Pd1 2.5241(9) 3_556
P1 C11 1.800(6) .
P1 C31 1.808(7) .
P1 C21 1.818(7) .
P1 Pd1 2.2621(19) 3_556
O1 C1 1.251(8) .
C1 O2 1.279(8) .
C1 C2 1.533(10) .
O2 Pd1 2.103(4) 3_556
C2 C3 1.496(11) .
C2 C5 1.513(11) .
C2 C4 1.516(14) .
C3 H3A 0.9600 .
C3 H3B 0.9600 .
C3 H3C 0.9600 .
C4 H4A 0.9600 .
C4 H4B 0.9600 .
C4 H4C 0.9600 .
C5 H5A 0.9600 .
C5 H5B 0.9600 .
C5 H5C 0.9600 .
C11 C12 1.401(9) .
C11 C16 1.416(9) .
C12 C13 1.391(8) .
C13 C14 1.381(9) .
C13 H13 0.9300 .
C14 C15 1.369(9) .
C14 H14 0.9300 .
C15 C16 1.387(9) .
C15 H15 0.9300 .
C16 H16 0.9300 .
C21 C26 1.371(10) .
C21 C22 1.399(9) .
C22 C23 1.361(9) .
C22 H22 0.9300 .
C23 C24 1.377(11) .
C23 H23 0.9300 .
C24 C25 1.344(10) .
C24 H24 0.9300 .
C25 C26 1.390(10) .
C25 H25 0.9300 .
C26 H26 0.9300 .
C31 C32 1.385(10) .
C31 C36 1.403(9) .
C32 C33 1.388(10) .
C32 H32 0.9300 .
C33 C34 1.354(12) .
C33 H33 0.9300 .
C34 C35 1.364(12) .
C34 H34 0.9300 .
C35 C36 1.384(10) .
C35 H35 0.9300 .
C36 H36 0.9300 .

loop_
_geom_torsion_atom_site_label_1
_geom_torsion_atom_site_label_2
_geom_torsion_atom_site_label_3
_geom_torsion_atom_site_label_4
_geom_torsion
_geom_torsion_site_symmetry_1
_geom_torsion_site_symmetry_4
C12 Pd1 O1 C1 -87(5) . .
O2 Pd1 O1 C1 -106.1(5) 3_556 .
P1 Pd1 O1 C1 68.3(5) 3_556 .
Cl1 Pd1 O1 C1 163.9(5) . .
Pd1 Pd1 O1 C1 -19.1(5) 3_556 .
Pd1 O1 C1 O2 0.3(10) . .
Pd1 O1 C1 C2 179.9(5) . .
O1 C1 O2 Pd1 25.1(9) . 3_556
C2 C1 O2 Pd1 -154.6(5) . 3_556
O1 C1 C2 C3 127.9(8) . .
O2 C1 C2 C3 -52.4(10) . .
O1 C1 C2 C5 6.8(11) . .
O2 C1 C2 C5 -173.5(8) . .
O1 C1 C2 C4 -113.1(9) . .
O2 C1 C2 C4 66.6(9) . .
C31 P1 C11 C12 145.5(5) . .
C21 P1 C11 C12 -102.7(5) . .
Pd1 P1 C11 C12 20.0(6) 3_556 .
C31 P1 C11 C16 -40.2(6) . .
C21 P1 C11 C16 71.5(6) . .
Pd1 P1 C11 C16 -165.7(5) 3_556 .
C16 C11 C12 C13 -2.3(9) . .
P1 C11 C12 C13 171.9(5) . .
C16 C11 C12 Pd1 -179.8(5) . .
P1 C11 C12 Pd1 -5.6(7) . .
O2 Pd1 C12 C13 -100.2(5) 3_556 .
O1 Pd1 C12 C13 -120(5) . .
P1 Pd1 C12 C13 85.4(5) 3_556 .
Cl1 Pd1 C12 C13 -10.3(5) . .
Pd1 Pd1 C12 C13 173.1(5) 3_556 .
O2 Pd1 C12 C11 77.3(5) 3_556 .
O1 Pd1 C12 C11 58(5) . .
P1 Pd1 C12 C11 -97.1(5) 3_556 .
Cl1 Pd1 C12 C11 167.2(5) . .
Pd1 Pd1 C12 C11 -9.4(5) 3_556 .
C11 C12 C13 C14 -1.2(9) . .
Pd1 C12 C13 C14 176.4(5) . .
C12 C13 C14 C15 3.3(10) . .
C13 C14 C15 C16 -1.8(11) . .
C14 C15 C16 C11 -1.7(10) . .
C12 C11 C16 C15 3.7(10) . .
P1 C11 C16 C15 -170.3(5) . .
C11 P1 C21 C26 161.5(6) . .
C31 P1 C21 C26 -85.4(7) . .
Pd1 P1 C21 C26 40.6(7) 3_556 .
C11 P1 C21 C22 -23.6(7) . .
C31 P1 C21 C22 89.5(6) . .
Pd1 P1 C21 C22 -144.5(6) 3_556 .
C26 C21 C22 C23 1.9(12) . .
P1 C21 C22 C23 -173.2(7) . .
C21 C22 C23 C24 -3.1(13) . .
C22 C23 C24 C25 2.6(14) . .
C23 C24 C25 C26 -1.1(15) . .
C22 C21 C26 C25 -0.3(12) . .
P1 C21 C26 C25 174.8(7) . .
C24 C25 C26 C21 -0.1(14) . .
C11 P1 C31 C32 -33.6(6) . .
C21 P1 C31 C32 -145.8(6) . .
Pd1 P1 C31 C32 89.2(6) 3_556 .
C11 P1 C31 C36 149.1(5) . .
C21 P1 C31 C36 36.9(6) . .
Pd1 P1 C31 C36 -88.1(5) 3_556 .
C36 C31 C32 C33 0.0(10) . .
P1 C31 C32 C33 -177.4(6) . .
C31 C32 C33 C34 -1.0(12) . .
C32 C33 C34 C35 0.5(13) . .
C33 C34 C35 C36 1.0(13) . .
C34 C35 C36 C31 -2.0(12) . .
C32 C31 C36 C35 1.5(10) . .
P1 C31 C36 C35 178.8(5) . .
